data_1553223
loop_
_publ_author_name
'Fu, Wai Chung'
'Zhou, Zhongyuan'
'Kwong, Fuk Yee'

_publ_section_title
;
 A benzo[c]carbazolyl-based phosphine ligand for Pd-catalyzed
 tetra-ortho-substituted biaryl syntheses
;
_journal_issue 2
_journal_name_full 'Organic Chemistry Frontiers'
_journal_page_first 273
_journal_paper_doi 10.1039/C5QO00400D
_journal_volume 3
_journal_year 2016
_chemical_formula_moiety 'C34 H24 N P'
_chemical_formula_sum 'C34 H24 N P'
_chemical_formula_weight 477.51
_chemical_melting_point 421
_chemical_name_systematic 7-(2-(diphenylphosphino)phenyl)-7H-benzo[c]carbazole
_chemical_properties_physical Air-sensitive
_space_group_IT_number 2
_space_group_name_Hall '-P 1'
_space_group_name_H-M_alt 'P -1'
_symmetry_cell_setting triclinic
_symmetry_space_group_name_H-M 'P -1'
_atom_sites_solution_hydrogens geom
_atom_sites_solution_primary direct
_atom_sites_solution_secondary difmap
_audit_creation_method SHELXL-97
_audit_update_record
;
2015-11-25 deposited with the CCDC.
2015-12-28 downloaded from the CCDC.
;
_cell_angle_alpha 115.716(2)
_cell_angle_beta 100.125(2)
_cell_angle_gamma 93.876(2)
_cell_formula_units_Z 2
_cell_length_a 9.9764(5)
_cell_length_b 11.8382(6)
_cell_length_c 12.5698(6)
_cell_measurement_reflns_used 9417
_cell_measurement_temperature 298(2)
_cell_measurement_theta_max 29.42
_cell_measurement_theta_min 2.46
_cell_volume 1299.22(11)
_computing_cell_refinement 'Bruker APEX3'
_computing_data_collection 'Bruker APEX3'
_computing_data_reduction 'Bruker SAINT'
_computing_molecular_graphics 'Bruker SHELXTL'
_computing_publication_material 'Bruker SHELXTL'
_computing_structure_refinement 'SHELXL-97 (Sheldrick, 1997)'
_computing_structure_solution 'SHELXS-97 (Sheldrick, 1990)'
_diffrn_ambient_temperature 298(2)
_diffrn_measured_fraction_theta_full 0.998
_diffrn_measured_fraction_theta_max 0.998
_diffrn_measurement_device_type 'D8_VENTURE PHOTO 100 area detector'
_diffrn_measurement_method 'phi and omega scans'
_diffrn_radiation_monochromator graphite
_diffrn_radiation_source 'fine-focus sealed tube'
_diffrn_radiation_type MoK\a
_diffrn_radiation_wavelength 0.71073
_diffrn_reflns_av_R_equivalents 0.0308
_diffrn_reflns_av_sigmaI/netI 0.0172
_diffrn_reflns_limit_h_max 14
_diffrn_reflns_limit_h_min -14
_diffrn_reflns_limit_k_max 16
_diffrn_reflns_limit_k_min -16
_diffrn_reflns_limit_l_max 17
_diffrn_reflns_limit_l_min -17
_diffrn_reflns_number 115406
_diffrn_reflns_theta_full 30.60
_diffrn_reflns_theta_max 30.60
_diffrn_reflns_theta_min 2.10
_exptl_absorpt_coefficient_mu 0.129
_exptl_absorpt_correction_T_max 0.7461
_exptl_absorpt_correction_T_min 0.7174
_exptl_absorpt_correction_type multi-scan
_exptl_absorpt_process_details 'SAINT; Bruker SADABS'
_exptl_crystal_colour colourless
_exptl_crystal_density_diffrn 1.221
_exptl_crystal_density_method 'not measured'
_exptl_crystal_description BLOCK
_exptl_crystal_F_000 500
_exptl_crystal_recrystallization_method 'Re-crystallisation from solvent: Chloroform/hexane'
_exptl_crystal_size_max 0.32
_exptl_crystal_size_mid 0.26
_exptl_crystal_size_min 0.24
_refine_diff_density_max 0.423
_refine_diff_density_min -0.328
_refine_diff_density_rms 0.104
_refine_ls_extinction_coef 0.032(3)
_refine_ls_extinction_expression Fc^*^=kFc[1+0.001xFc^2^\l^3^/sin(2\q)]^-1/4^
_refine_ls_extinction_method SHELXL
_refine_ls_goodness_of_fit_ref 1.002
_refine_ls_hydrogen_treatment constr
_refine_ls_matrix_type full
_refine_ls_number_parameters 326
_refine_ls_number_reflns 7967
_refine_ls_number_restraints 12
_refine_ls_restrained_S_all 1.002
_refine_ls_R_factor_all 0.0766
_refine_ls_R_factor_gt 0.0595
_refine_ls_shift/su_max 0.000
_refine_ls_shift/su_mean 0.000
_refine_ls_structure_factor_coef Fsqd
_refine_ls_weighting_details 'calc w=1/[\s^2^(Fo^2^)+(0.0811P)^2^+0.3970P] where P=(Fo^2^+2Fc^2^)/3'
_refine_ls_weighting_scheme calc
_refine_ls_wR_factor_gt 0.1549
_refine_ls_wR_factor_ref 0.1680
_reflns_number_gt 6107
_reflns_number_total 7967
_reflns_threshold_expression >2sigma(I)
_cod_data_source_file c5qo00400d2.cif
_cod_data_source_block fwc3
_cod_depositor_comments
;
The following automatic conversions were performed:

data item '_exptl_absorpt_correction_type' value 'MULTI-SCAN' was
changed to 'multi-scan' in accordance with the
/home/saulius/struct/COD-crude-data/automatic-downloads/DataCite-retrospective/RSC/depositions/lib/dictionaries/cif_core.dic
dictionary named 'cif_core.dic' version 2.4.2 last updated on
2011-04-26.

data item '_symmetry_cell_setting' value 'Triclinic' was changed to
'triclinic' in accordance with the
/home/saulius/struct/COD-crude-data/automatic-downloads/DataCite-retrospective/RSC/depositions/lib/dictionaries/cif_core.dic
dictionary named 'cif_core.dic' version 2.4.2 last updated on
2011-04-26.

Automatic conversion script
Id: cif_fix_values 6909 2019-04-08 15:41:33Z antanas 
;
_cod_original_sg_symbol_H-M P-1
_cod_database_code 1553223

loop_
_symmetry_equiv_pos_as_xyz
'x, y, z'
'-x, -y, -z'

loop_
_atom_site_label
_atom_site_type_symbol
_atom_site_fract_x
_atom_site_fract_y
_atom_site_fract_z
_atom_site_U_iso_or_equiv
_atom_site_adp_type
_atom_site_occupancy
_atom_site_symmetry_multiplicity
_atom_site_calc_flag
_atom_site_refinement_flags
P1 P 0.28208(4) 0.70250(3) 0.44492(3) 0.05701(10) Uani 1 1 d .
N1 N 0.20001(10) 0.62578(9) 0.17568(9) 0.0480(2) Uani 1 1 d .
C1 C 0.25370(12) 0.53969(10) 0.32060(10) 0.0449(3) Uani 1 1 d .
C2 C 0.21416(12) 0.52012(11) 0.20077(10) 0.0446(3) Uani 1 1 d .
C3 C 0.18972(15) 0.39900(13) 0.10440(11) 0.0555(3) Uani 1 1 d .
H3A H 0.1631 0.3878 0.0253 0.067 Uiso 1 1 calc R
C4 C 0.20478(15) 0.29542(12) 0.12578(12) 0.0581(4) Uani 1 1 d .
H4A H 0.1894 0.2143 0.0611 0.070 Uiso 1 1 calc R
C5 C 0.24267(14) 0.31215(11) 0.24295(12) 0.0524(3) Uani 1 1 d .
H5A H 0.2520 0.2422 0.2576 0.063 Uiso 1 1 calc R
C6 C 0.26679(14) 0.43267(11) 0.33879(11) 0.0510(3) Uani 1 1 d .
H6A H 0.2925 0.4426 0.4175 0.061 Uiso 1 1 calc R
C7 C 0.29503(12) 0.68081(12) 0.13705(10) 0.0467(3) Uani 1 1 d .
C8 C 0.42036(14) 0.64473(15) 0.11146(13) 0.0601(4) Uani 1 1 d .
H8A H 0.4496 0.5743 0.1173 0.072 Uiso 1 1 calc R
C9 C 0.49873(15) 0.71728(17) 0.07733(15) 0.0712(5) Uani 1 1 d .
H9A H 0.5829 0.6956 0.0598 0.085 Uiso 1 1 calc R
C10 C 0.45537(16) 0.82172(17) 0.06842(15) 0.0713(4) Uani 1 1 d .
H10A H 0.5114 0.8691 0.0455 0.086 Uiso 1 1 calc R
C11 C 0.33109(14) 0.85769(14) 0.09258(13) 0.0581(3) Uani 1 1 d .
H11A H 0.3033 0.9282 0.0858 0.070 Uiso 1 1 calc R
C12 C 0.24745(12) 0.78597(11) 0.12758(10) 0.0441(3) Uani 1 1 d .
C13 C 0.11668(11) 0.79423(10) 0.16231(9) 0.0406(2) Uani 1 1 d .
C14 C 0.01923(12) 0.87904(10) 0.17373(10) 0.0433(3) Uani 1 1 d .
C15 C 0.03190(15) 0.98170(12) 0.14494(13) 0.0561(3) Uani 1 1 d .
H15A H 0.1082 0.9969 0.1170 0.067 Uiso 1 1 calc R
C16 C -0.06624(18) 1.05903(14) 0.15760(16) 0.0695(4) Uani 1 1 d .
H16A H -0.0559 1.1258 0.1378 0.083 Uiso 1 1 calc R
C17 C -0.18080(18) 1.03926(15) 0.19951(17) 0.0739(5) Uani 1 1 d .
H17A H -0.2469 1.0924 0.2077 0.089 Uiso 1 1 calc R
C18 C -0.19625(16) 0.94158(15) 0.22877(14) 0.0650(4) Uani 1 1 d .
H18A H -0.2727 0.9296 0.2579 0.078 Uiso 1 1 calc R
C19 C -0.09845(13) 0.85820(12) 0.21581(11) 0.0493(3) Uani 1 1 d .
C20 C -0.11800(13) 0.75392(14) 0.24203(12) 0.0558(3) Uani 1 1 d .
H20A H -0.1966 0.7410 0.2682 0.067 Uiso 1 1 calc R
C21 C -0.02597(13) 0.67240(12) 0.23014(11) 0.0526(3) Uani 1 1 d .
H21A H -0.0405 0.6043 0.2473 0.063 Uiso 1 1 calc R
C22 C 0.09209(12) 0.69451(11) 0.19096(10) 0.0432(2) Uani 1 1 d .
C23 C 0.46829(16) 0.74951(11) 0.47184(11) 0.0555(3) Uani 1 1 d .
C24 C 0.56010(16) 0.66856(13) 0.42677(13) 0.0599(3) Uani 1 1 d .
H24A H 0.5270 0.5827 0.3765 0.072 Uiso 1 1 calc R
C25 C 0.70009(19) 0.71214(17) 0.45456(15) 0.0742(4) Uani 1 1 d .
H25A H 0.7599 0.6557 0.4234 0.089 Uiso 1 1 calc R
C26 C 0.7508(2) 0.8384(2) 0.52804(16) 0.0926(6) Uani 1 1 d .
H26A H 0.8449 0.8680 0.5468 0.111 Uiso 1 1 calc R
C27 C 0.6625(3) 0.91991(19) 0.57313(18) 0.1018(7) Uani 1 1 d .
H27A H 0.6969 1.0056 0.6231 0.122 Uiso 1 1 calc R
C28 C 0.5223(2) 0.87773(15) 0.54605(16) 0.0831(6) Uani 1 1 d .
H28A H 0.4635 0.9352 0.5775 0.100 Uiso 1 1 calc R
C29 C 0.27037(14) 0.66825(12) 0.57248(11) 0.0531(3) Uani 1 1 d U
C30 C 0.38347(15) 0.67316(14) 0.65617(12) 0.0587(3) Uani 1 1 d U
H30A H 0.4717 0.6912 0.6470 0.070 Uiso 1 1 calc R
C31 C 0.36808(18) 0.65164(17) 0.75364(14) 0.0714(4) Uani 1 1 d U
H31A H 0.4459 0.6562 0.8092 0.086 Uiso 1 1 calc R
C32 C 0.2400(2) 0.62390(17) 0.76905(16) 0.0781(4) Uani 1 1 d U
H32A H 0.2303 0.6096 0.8346 0.094 Uiso 1 1 calc R
C33 C 0.12612(18) 0.61743(16) 0.68675(17) 0.0783(4) Uani 1 1 d U
H33A H 0.0385 0.5977 0.6961 0.094 Uiso 1 1 calc R
C34 C 0.14022(16) 0.63998(15) 0.58956(16) 0.0698(3) Uani 1 1 d U
H34A H 0.0618 0.6362 0.5350 0.084 Uiso 1 1 calc R

loop_
_atom_site_aniso_label
_atom_site_aniso_U_11
_atom_site_aniso_U_22
_atom_site_aniso_U_33
_atom_site_aniso_U_23
_atom_site_aniso_U_13
_atom_site_aniso_U_12
P1 0.0682(2) 0.04194(14) 0.04527(15) 0.01151(12) -0.00570(14) 0.01696(14)
N1 0.0445(5) 0.0543(5) 0.0510(5) 0.0291(4) 0.0098(4) 0.0112(4)
C1 0.0440(5) 0.0405(5) 0.0401(5) 0.0137(4) -0.0026(4) 0.0076(4)
C2 0.0411(5) 0.0456(5) 0.0433(5) 0.0197(4) 0.0017(4) 0.0066(4)
C3 0.0613(7) 0.0552(6) 0.0381(5) 0.0151(5) 0.0005(5) 0.0051(6)
C4 0.0634(8) 0.0424(6) 0.0486(6) 0.0083(5) 0.0004(6) 0.0014(5)
C5 0.0526(6) 0.0405(5) 0.0561(6) 0.0192(5) 0.0013(5) 0.0046(5)
C6 0.0565(6) 0.0465(5) 0.0430(5) 0.0187(4) -0.0019(5) 0.0101(5)
C7 0.0419(5) 0.0513(6) 0.0394(5) 0.0158(4) 0.0059(4) 0.0038(4)
C8 0.0478(6) 0.0672(8) 0.0581(7) 0.0208(6) 0.0136(5) 0.0150(6)
C9 0.0467(7) 0.0886(10) 0.0697(8) 0.0253(8) 0.0215(6) 0.0089(7)
C10 0.0546(7) 0.0833(9) 0.0746(8) 0.0328(7) 0.0250(6) -0.0041(7)
C11 0.0539(7) 0.0589(7) 0.0596(7) 0.0260(5) 0.0146(5) -0.0019(6)
C12 0.0415(5) 0.0461(5) 0.0366(5) 0.0136(4) 0.0059(4) 0.0002(4)
C13 0.0398(5) 0.0423(5) 0.0343(4) 0.0151(4) 0.0039(4) 0.0006(4)
C14 0.0437(5) 0.0410(5) 0.0357(4) 0.0119(4) 0.0025(4) 0.0018(4)
C15 0.0590(7) 0.0434(5) 0.0584(7) 0.0192(5) 0.0077(6) 0.0029(5)
C16 0.0745(9) 0.0446(6) 0.0812(9) 0.0244(6) 0.0091(7) 0.0107(6)
C17 0.0710(9) 0.0499(7) 0.0844(10) 0.0164(7) 0.0120(8) 0.0196(6)
C18 0.0559(7) 0.0630(8) 0.0669(8) 0.0189(6) 0.0176(6) 0.0162(6)
C19 0.0458(6) 0.0531(6) 0.0428(5) 0.0164(5) 0.0090(4) 0.0088(5)
C20 0.0450(6) 0.0756(7) 0.0555(6) 0.0355(5) 0.0172(5) 0.0098(5)
C21 0.0491(6) 0.0655(6) 0.0565(6) 0.0400(5) 0.0119(5) 0.0067(5)
C22 0.0408(5) 0.0498(5) 0.0396(4) 0.0225(4) 0.0049(4) 0.0060(4)
C23 0.0777(9) 0.0423(5) 0.0379(5) 0.0171(4) -0.0006(5) -0.0015(6)
C24 0.0700(8) 0.0529(6) 0.0545(6) 0.0266(5) 0.0068(6) -0.0010(6)
C25 0.0735(9) 0.0867(9) 0.0658(8) 0.0409(7) 0.0135(7) -0.0046(8)
C26 0.0912(12) 0.1061(13) 0.0619(9) 0.0340(9) 0.0027(8) -0.0348(11)
C27 0.1239(16) 0.0701(10) 0.0690(10) 0.0089(8) 0.0016(11) -0.0407(11)
C28 0.1120(14) 0.0478(7) 0.0625(9) 0.0075(7) 0.0098(9) -0.0089(8)
C29 0.0530(5) 0.0461(6) 0.0438(5) 0.0066(4) 0.0066(4) 0.0127(5)
C30 0.0522(5) 0.0728(7) 0.0467(5) 0.0226(5) 0.0115(4) 0.0143(5)
C31 0.0746(6) 0.0861(9) 0.0499(5) 0.0285(6) 0.0128(5) 0.0099(7)
C32 0.0919(7) 0.0708(9) 0.0615(6) 0.0189(6) 0.0289(5) -0.0012(7)
C33 0.0681(6) 0.0631(8) 0.0861(7) 0.0143(6) 0.0314(5) 0.0006(7)
C34 0.0516(5) 0.0599(8) 0.0724(7) 0.0111(6) 0.0049(5) 0.0042(6)

loop_
_atom_type_symbol
_atom_type_description
_atom_type_scat_dispersion_real
_atom_type_scat_dispersion_imag
_atom_type_scat_source
C C 0.0033 0.0016 'International Tables Vol C Tables 4.2.6.8 and 6.1.1.4'
H H 0.0000 0.0000 'International Tables Vol C Tables 4.2.6.8 and 6.1.1.4'
N N 0.0061 0.0033 'International Tables Vol C Tables 4.2.6.8 and 6.1.1.4'
P P 0.1023 0.0942 'International Tables Vol C Tables 4.2.6.8 and 6.1.1.4'

loop_
_geom_angle_atom_site_label_1
_geom_angle_atom_site_label_2
_geom_angle_atom_site_label_3
_geom_angle
C23 P1 C29 101.83(6)
C23 P1 C1 101.76(6)
C29 P1 C1 100.22(6)
C7 N1 C22 108.14(10)
C7 N1 C2 125.79(11)
C22 N1 C2 126.01(11)
C6 C1 C2 117.18(10)
C6 C1 P1 123.61(9)
C2 C1 P1 119.19(9)
C3 C2 C1 121.16(12)
C3 C2 N1 118.77(11)
C1 C2 N1 120.06(10)
C4 C3 C2 120.06(12)
C4 C3 H3A 120.0
C2 C3 H3A 120.0
C5 C4 C3 119.86(11)
C5 C4 H4A 120.1
C3 C4 H4A 120.1
C4 C5 C6 120.04(13)
C4 C5 H5A 120.0
C6 C5 H5A 120.0
C5 C6 C1 121.69(12)
C5 C6 H6A 119.2
C1 C6 H6A 119.2
N1 C7 C8 128.38(13)
N1 C7 C12 109.07(11)
C8 C7 C12 122.55(13)
C9 C8 C7 117.33(15)
C9 C8 H8A 121.3
C7 C8 H8A 121.3
C8 C9 C10 121.42(14)
C8 C9 H9A 119.3
C10 C9 H9A 119.3
C11 C10 C9 121.75(15)
C11 C10 H10A 119.1
C9 C10 H10A 119.1
C10 C11 C12 118.74(15)
C10 C11 H11A 120.6
C12 C11 H11A 120.6
C11 C12 C7 118.21(12)
C11 C12 C13 135.16(12)
C7 C12 C13 106.61(11)
C22 C13 C14 119.28(11)
C22 C13 C12 106.43(10)
C14 C13 C12 134.28(11)
C15 C14 C19 118.11(12)
C15 C14 C13 124.23(12)
C19 C14 C13 117.66(11)
C16 C15 C14 121.04(15)
C16 C15 H15A 119.5
C14 C15 H15A 119.5
C15 C16 C17 120.88(16)
C15 C16 H16A 119.6
C17 C16 H16A 119.6
C18 C17 C16 119.76(15)
C18 C17 H17A 120.1
C16 C17 H17A 120.1
C17 C18 C19 121.41(15)
C17 C18 H18A 119.3
C19 C18 H18A 119.3
C18 C19 C14 118.78(13)
C18 C19 C20 121.04(13)
C14 C19 C20 120.17(12)
C21 C20 C19 122.23(12)
C21 C20 H20A 118.9
C19 C20 H20A 118.9
C20 C21 C22 117.66(12)
C20 C21 H21A 121.2
C22 C21 H21A 121.2
N1 C22 C13 109.76(11)
N1 C22 C21 127.27(12)
C13 C22 C21 122.98(11)
C24 C23 C28 117.31(16)
C24 C23 P1 125.55(10)
C28 C23 P1 117.12(14)
C23 C24 C25 121.57(14)
C23 C24 H24A 119.2
C25 C24 H24A 119.2
C26 C25 C24 120.10(19)
C26 C25 H25A 120.0
C24 C25 H25A 120.0
C27 C26 C25 119.39(19)
C27 C26 H26A 120.3
C25 C26 H26A 120.3
C26 C27 C28 121.16(17)
C26 C27 H27A 119.4
C28 C27 H27A 119.4
C27 C28 C23 120.47(19)
C27 C28 H28A 119.8
C23 C28 H28A 119.8
C30 C29 C34 117.31(15)
C30 C29 P1 123.84(12)
C34 C29 P1 118.81(12)
C29 C30 C31 121.23(15)
C29 C30 H30A 119.4
C31 C30 H30A 119.4
C32 C31 C30 120.78(16)
C32 C31 H31A 119.6
C30 C31 H31A 119.6
C31 C32 C33 119.15(18)
C31 C32 H32A 120.4
C33 C32 H32A 120.4
C32 C33 C34 120.58(16)
C32 C33 H33A 119.7
C34 C33 H33A 119.7
C33 C34 C29 120.93(15)
C33 C34 H34A 119.5
C29 C34 H34A 119.5

loop_
_geom_bond_atom_site_label_1
_geom_bond_atom_site_label_2
_geom_bond_distance
P1 C23 1.8306(16)
P1 C29 1.8364(16)
P1 C1 1.8423(11)
N1 C7 1.3826(17)
N1 C22 1.3833(16)
N1 C2 1.4264(16)
C1 C6 1.3920(18)
C1 C2 1.3978(17)
C2 C3 1.3872(16)
C3 C4 1.377(2)
C3 H3A 0.9300
C4 C5 1.376(2)
C4 H4A 0.9300
C5 C6 1.3802(16)
C5 H5A 0.9300
C6 H6A 0.9300
C7 C8 1.3941(19)
C7 C12 1.4064(18)
C8 C9 1.371(2)
C8 H8A 0.9300
C9 C10 1.380(3)
C9 H9A 0.9300
C10 C11 1.379(2)
C10 H10A 0.9300
C11 C12 1.4030(19)
C11 H11A 0.9300
C12 C13 1.4431(16)
C13 C22 1.3944(17)
C13 C14 1.4247(17)
C14 C15 1.4145(19)
C14 C19 1.4182(18)
C15 C16 1.368(2)
C15 H15A 0.9300
C16 C17 1.386(3)
C16 H16A 0.9300
C17 C18 1.364(3)
C17 H17A 0.9300
C18 C19 1.414(2)
C18 H18A 0.9300
C19 C20 1.419(2)
C20 C21 1.356(2)
C20 H20A 0.9300
C21 C22 1.4044(18)
C21 H21A 0.9300
C23 C24 1.381(2)
C23 C28 1.3958(19)
C24 C25 1.383(2)
C24 H24A 0.9300
C25 C26 1.371(3)
C25 H25A 0.9300
C26 C27 1.358(3)
C26 H26A 0.9300
C27 C28 1.383(3)
C27 H27A 0.9300
C28 H28A 0.9300
C29 C30 1.3798(19)
C29 C34 1.395(2)
C30 C31 1.386(2)
C30 H30A 0.9300
C31 C32 1.365(3)
C31 H31A 0.9300
C32 C33 1.369(3)
C32 H32A 0.9300
C33 C34 1.386(3)
C33 H33A 0.9300
C34 H34A 0.9300

loop_
_geom_torsion_atom_site_label_1
_geom_torsion_atom_site_label_2
_geom_torsion_atom_site_label_3
_geom_torsion_atom_site_label_4
_geom_torsion
C23 P1 C1 C6 87.11(12)
C29 P1 C1 C6 -17.39(13)
C23 P1 C1 C2 -94.20(11)
C29 P1 C1 C2 161.31(10)
C6 C1 C2 C3 -0.27(19)
P1 C1 C2 C3 -179.05(10)
C6 C1 C2 N1 -179.45(11)
P1 C1 C2 N1 1.77(16)
C7 N1 C2 C3 -77.85(15)
C22 N1 C2 C3 105.29(14)
C7 N1 C2 C1 101.34(14)
C22 N1 C2 C1 -75.52(15)
C1 C2 C3 C4 -0.2(2)
N1 C2 C3 C4 178.94(12)
C2 C3 C4 C5 0.7(2)
C3 C4 C5 C6 -0.6(2)
C4 C5 C6 C1 0.1(2)
C2 C1 C6 C5 0.4(2)
P1 C1 C6 C5 179.08(11)
C22 N1 C7 C8 179.21(12)
C2 N1 C7 C8 1.88(19)
C22 N1 C7 C12 0.04(12)
C2 N1 C7 C12 -177.29(10)
N1 C7 C8 C9 -178.30(12)
C12 C7 C8 C9 0.77(19)
C7 C8 C9 C10 -0.1(2)
C8 C9 C10 C11 -0.4(2)
C9 C10 C11 C12 0.3(2)
C10 C11 C12 C7 0.36(18)
C10 C11 C12 C13 178.19(13)
N1 C7 C12 C11 178.33(10)
C8 C7 C12 C11 -0.90(17)
N1 C7 C12 C13 -0.08(12)
C8 C7 C12 C13 -179.30(11)
C11 C12 C13 C22 -177.92(13)
C7 C12 C13 C22 0.09(11)
C11 C12 C13 C14 0.7(2)
C7 C12 C13 C14 178.72(11)
C22 C13 C14 C15 -178.66(10)
C12 C13 C14 C15 2.85(19)
C22 C13 C14 C19 0.83(15)
C12 C13 C14 C19 -177.66(11)
C19 C14 C15 C16 0.18(18)
C13 C14 C15 C16 179.67(12)
C14 C15 C16 C17 0.3(2)
C15 C16 C17 C18 0.1(2)
C16 C17 C18 C19 -0.9(2)
C17 C18 C19 C14 1.3(2)
C17 C18 C19 C20 -177.55(14)
C15 C14 C19 C18 -0.92(16)
C13 C14 C19 C18 179.56(11)
C15 C14 C19 C20 177.92(11)
C13 C14 C19 C20 -1.60(16)
C18 C19 C20 C21 179.87(12)
C14 C19 C20 C21 1.05(18)
C19 C20 C21 C22 0.31(19)
C7 N1 C22 C13 0.02(12)
C2 N1 C22 C13 177.34(10)
C7 N1 C22 C21 -179.42(11)
C2 N1 C22 C21 -2.10(18)
C14 C13 C22 N1 -178.94(9)
C12 C13 C22 N1 -0.06(12)
C14 C13 C22 C21 0.53(16)
C12 C13 C22 C21 179.41(10)
C20 C21 C22 N1 178.26(11)
C20 C21 C22 C13 -1.11(17)
C29 P1 C23 C24 90.27(13)
C1 P1 C23 C24 -12.95(14)
C29 P1 C23 C28 -88.48(13)
C1 P1 C23 C28 168.29(13)
C28 C23 C24 C25 0.5(2)
P1 C23 C24 C25 -178.25(12)
C23 C24 C25 C26 -0.3(3)
C24 C25 C26 C27 0.1(3)
C25 C26 C27 C28 -0.1(3)
C26 C27 C28 C23 0.4(3)
C24 C23 C28 C27 -0.6(3)
P1 C23 C28 C27 178.30(16)
C23 P1 C29 C30 -3.49(13)
C1 P1 C29 C30 100.95(12)
C23 P1 C29 C34 174.07(11)
C1 P1 C29 C34 -81.49(11)
C34 C29 C30 C31 -0.4(2)
P1 C29 C30 C31 177.19(12)
C29 C30 C31 C32 0.5(2)
C30 C31 C32 C33 0.0(3)
C31 C32 C33 C34 -0.6(3)
C32 C33 C34 C29 0.8(2)
C30 C29 C34 C33 -0.2(2)
P1 C29 C34 C33 -177.94(12)
